data_1551430
loop_
_publ_author_name
'Ren-Wu Huang'
'Yong-Sheng Wei'
'Xi-Yan Dong'
'Xiao-Hui Wu'
'Chen-Xia Du'
'Shuang-Quan Zang'
'Thomas C. W. Mak'

_publ_section_title
;
 Hypersensitive dual-function luminescence switching of a
 silver-chalcogenolate cluster-based metal-organic framework
;
_journal_name_full 'Nature Chemistry'
_journal_page_first 689
_journal_page_last 697
_journal_paper_doi 10.1038/nchem.2718
_journal_volume 9
_journal_year 2017
_chemical_absolute_configuration ad
_chemical_formula_moiety 'C80 H104 Ag12 F12 N8 O8 S8'
_chemical_formula_sum 'C80 H104 Ag12 F12 N8 O8 S8'
_chemical_formula_weight 3084.63
_space_group_crystal_system tetragonal
_space_group_IT_number 121
_space_group_name_Hall 'I -4 2'
_space_group_name_H-M_alt 'I -4 2 m'
_atom_sites_solution_hydrogens geom
_atom_sites_solution_primary direct
_cell_angle_alpha 90
_cell_angle_beta 90
_cell_angle_gamma 90
_cell_formula_units_Z 2
_cell_length_a 17.34149(13)
_cell_length_b 17.34149(13)
_cell_length_c 20.1671(4)
_cell_measurement_reflns_used 4427
_cell_measurement_temperature 290.00(10)
_cell_measurement_theta_max 71.7250
_cell_measurement_theta_min 3.6020
_cell_volume 6064.80(14)
_computing_cell_refinement 'CrysAlisPro 1.171.39.7b (Rigaku OD, 2015)'
_computing_data_collection 'CrysAlisPro 1.171.39.7b (Rigaku OD, 2015)'
_computing_data_reduction 'CrysAlisPro 1.171.39.7b (Rigaku OD, 2015)'
_computing_molecular_graphics 'Olex2 (Dolomanov et al., 2009)'
_computing_publication_material 'Olex2 (Dolomanov et al., 2009)'
_computing_structure_refinement 'ShelXL (Sheldrick, 2015)'
_computing_structure_solution 'ShelXS (Sheldrick, 2008)'
_diffrn_ambient_environment vacuum
_diffrn_ambient_temperature 290.00(10)
_diffrn_detector 'CCD plate'
_diffrn_measured_fraction_theta_full 0.997
_diffrn_measured_fraction_theta_max 0.984
_diffrn_measurement_details
;
List of Runs (angles in degrees, time in seconds):

  # Type    Start    End  Width  t~exp~   \w     \q     \k     \f   Frames
--------------------------------------------------------------------------
  1  \w      1.00  52.00   0.50    3.00    --   45.50  37.00 -60.00  102
  2  \w     85.00 131.00   0.50    3.00    --   45.50  37.00 -60.00   92
  3  \w     88.00 133.00   0.50    3.00    --   45.50  82.00 -90.00   90
  4  \w     88.00 157.00   0.50    9.00    --  100.10  82.00 -60.00  138
  5  \w    114.00 187.00   0.50    9.00    --  100.10  82.00  60.00  146
  6  \w     11.00 134.00   0.50    9.00    --  100.10 -61.00 120.00  246
;
_diffrn_measurement_device 'four-circle diffractometer'
_diffrn_measurement_device_type 'XtaLAB Pro: Kappa single'
_diffrn_measurement_method '\w scans'
_diffrn_orient_matrix_type 'CrysAlisPro convention (1999,Acta A55,543-557)'
_diffrn_orient_matrix_UB_11 0.0118940000
_diffrn_orient_matrix_UB_12 0.0706183000
_diffrn_orient_matrix_UB_13 0.0451010000
_diffrn_orient_matrix_UB_21 0.0171696000
_diffrn_orient_matrix_UB_22 -0.0538312000
_diffrn_orient_matrix_UB_23 0.0589306000
_diffrn_orient_matrix_UB_31 0.0864249000
_diffrn_orient_matrix_UB_32 0.0009441000
_diffrn_orient_matrix_UB_33 -0.0179779000
_diffrn_radiation_monochromator graphite
_diffrn_radiation_probe x-ray
_diffrn_radiation_type CuK\a
_diffrn_radiation_wavelength 1.54184
_diffrn_reflns_av_R_equivalents 0.0333
_diffrn_reflns_av_unetI/netI 0.0363
_diffrn_reflns_Laue_measured_fraction_full 0.997
_diffrn_reflns_Laue_measured_fraction_max 0.984
_diffrn_reflns_limit_h_max 16
_diffrn_reflns_limit_h_min -13
_diffrn_reflns_limit_k_max 18
_diffrn_reflns_limit_k_min -21
_diffrn_reflns_limit_l_max 18
_diffrn_reflns_limit_l_min -24
_diffrn_reflns_number 7799
_diffrn_reflns_point_group_measured_fraction_full 0.973
_diffrn_reflns_point_group_measured_fraction_max 0.945
_diffrn_reflns_theta_full 66.750
_diffrn_reflns_theta_max 72.695
_diffrn_reflns_theta_min 3.361
_diffrn_source MM007HF-DW
_diffrn_source_type 'Microfocus Rotating Anode X-ray Source'
_exptl_absorpt_coefficient_mu 16.990
_exptl_absorpt_correction_T_max 0.420
_exptl_absorpt_correction_T_min 0.145
_exptl_absorpt_correction_type analytical
_exptl_absorpt_process_details
;
CrysAlisPro 1.171.39.7b (Rigaku Oxford Diffraction, 2015)
Analytical numeric absorption correction using a multifaceted crystal
			model based on expressions derived by R.C. Clark & J.S. Reid.
(Clark, R. C. & Reid, J. S. (1995). Acta Cryst. A51, 887-897)
Empirical absorption correction using spherical harmonics,
 implemented in SCALE3 ABSPACK scaling algorithm.
;
_exptl_crystal_colour colourless
_exptl_crystal_colour_primary colourless
_exptl_crystal_density_diffrn 1.689
_exptl_crystal_description block
_exptl_crystal_F_000 3008
_exptl_crystal_size_max 0.182
_exptl_crystal_size_mid 0.131
_exptl_crystal_size_min 0.061
_refine_diff_density_max 0.669
_refine_diff_density_min -0.448
_refine_diff_density_rms 0.074
_refine_ls_abs_structure_details
;
 Flack x determined using 1105 quotients [(I+)-(I-)]/[(I+)+(I-)]
 (Parsons and Flack (2004), Acta Cryst. A60, s61).
;
_refine_ls_abs_structure_Flack -0.021(9)
_refine_ls_extinction_coef .
_refine_ls_extinction_method none
_refine_ls_goodness_of_fit_ref 1.062
_refine_ls_hydrogen_treatment constr
_refine_ls_matrix_type full
_refine_ls_number_parameters 192
_refine_ls_number_reflns 2994
_refine_ls_number_restraints 51
_refine_ls_restrained_S_all 1.087
_refine_ls_R_factor_all 0.0349
_refine_ls_R_factor_gt 0.0319
_refine_ls_shift/su_max 0.001
_refine_ls_shift/su_mean 0.000
_refine_ls_structure_factor_coef Fsqd
_refine_ls_weighting_details
;
 w=1/[\s^2^(Fo^2^)+(0.0492P)^2^]
 where P=(Fo^2^+2Fc^2^)/3
;
_refine_ls_weighting_scheme calc
_refine_ls_wR_factor_gt 0.0812
_refine_ls_wR_factor_ref 0.0831
_reflns_Friedel_coverage 0.748
_reflns_Friedel_fraction_full 0.943
_reflns_Friedel_fraction_max 0.898
_reflns_number_gt 2736
_reflns_number_total 2994
_reflns_threshold_expression 'I > 2\s(I)'
_cod_data_source_file nchem.2718-s7.cif
_cod_data_source_block ag12bpy_vacuum_290k
_cod_original_cell_volume 6064.78(14)
_cod_database_code 1551430
_chemical_oxdiff_formula 'C80 H104 O8 N8 S8 Ag12'
_chemical_oxdiff_usercomment st
_shelx_space_group_comment
;
The symmetry employed for this shelxl refinement is uniquely defined
by the following loop, which should always be used as a source of
symmetry information in preference to the above space-group names.
They are only intended as comments.
;
_reflns_odcompleteness_completeness 99.75
_reflns_odcompleteness_iscentric 1
_reflns_odcompleteness_theta 66.97
_olex2_refinement_description
;
1. Fixed Uiso
 At 1.2 times of:
  All C(H) groups
 At 1.5 times of:
  All C(H,H,H) groups
2. Restrained distances
 C4-C5 \\sim C6-C4 \\sim C7-C4
 with sigma of 0.01
 F2-C9 \\sim F1B-C9 \\sim F2B-C9 \\sim F1-C9
 with sigma of 0.01
3. Uiso/Uaniso restraints and constraints
O1 \\sim C8: within 2A with sigma of 0.005 and sigma for terminal atoms of 0.01
Uanis(F1B) \\sim Ueq, Uanis(F1) \\sim Ueq, Uanis(F2B) \\sim Ueq, Uanis(F2)
\\sim Ueq, Uanis(C5) \\sim Ueq, Uanis(C7) \\sim Ueq: with sigma of 0.01 and
sigma for terminal atoms of 0.02
4. Others
 Fixed Sof: Ag3(0.25) H3A(0.5) H3B(0.5) H3C(0.5) C7(0.5) H7A(0.5) H7B(0.5)
 H7C(0.5) H6A(0.5) H6B(0.5) H6C(0.5) F1(0.225) F2(0.45) F1B(0.275) F2B(0.55)
 C5(0.5) H5A(0.5) H5B(0.5) H5C(0.5)
5.a Aromatic/amide H refined with riding coordinates:
 C10(H10), C11(H11), C13(H13), C14(H14)
5.b Idealised Me refined as rotating group:
 C2(H2A,H2B,H2C), C3(H3A,H3B,H3C), C7(H7A,H7B,H7C), C6(H6A,H6B,H6C), C5(H5A,
 H5B,H5C)
Comments: The trifluoroacetate anion was highly disordered due 
to symmetry and rotation.The F1 and F2 were split over two parts with
fixed occupancies (0.45:0.55). Restraints such as 
"ISOR", "SIMU" and "SADI" were applied for the ADPs and geometry,
respectively. In addition, one t-butyl mercaptan was also found to 
be disordered, the symmetry for C5 and C7 was suppressed for chemical 
reasonability, and the ADPs were restrained using "ISOR 0.01 0.02". 
The C-C distances were also restrained to be similar using "SADI".
;

loop_
_space_group_symop_operation_xyz
'x, y, z'
'y, -x, -z'
'-x, -y, z'
'-y, x, -z'
'x, -y, -z'
'-x, y, -z'
'-y, -x, z'
'y, x, z'
'x+1/2, y+1/2, z+1/2'
'y+1/2, -x+1/2, -z+1/2'
'-x+1/2, -y+1/2, z+1/2'
'-y+1/2, x+1/2, -z+1/2'
'x+1/2, -y+1/2, -z+1/2'
'-x+1/2, y+1/2, -z+1/2'
'-y+1/2, -x+1/2, z+1/2'
'y+1/2, x+1/2, z+1/2'

loop_
_atom_site_label
_atom_site_type_symbol
_atom_site_fract_x
_atom_site_fract_y
_atom_site_fract_z
_atom_site_U_iso_or_equiv
_atom_site_adp_type
_atom_site_occupancy
_atom_site_site_symmetry_order
_atom_site_calc_flag
_atom_site_refinement_flags_posn
_atom_site_refinement_flags_adp
_atom_site_refinement_flags_occupancy
_atom_site_disorder_assembly
_atom_site_disorder_group
Ag1 Ag 0.5000 0.5000 0.79056(5) 0.0545(2) Uani 1 4 d S T P . .
Ag2 Ag 0.47281(3) 0.66151(3) 0.83175(4) 0.06847(18) Uani 1 1 d . . . . .
Ag3 Ag 0.41647(8) 0.5000 1.0000 0.0733(4) Uani 0.5 2 d S T P . .
S1 S 0.40170(8) 0.40170(8) 0.79634(13) 0.0569(5) Uani 1 2 d S T P . .
C1 C 0.3752(5) 0.3752(5) 0.7104(6) 0.077(3) Uani 1 2 d S T P . .
C2 C 0.3917(9) 0.2901(6) 0.7011(7) 0.125(5) Uani 1 1 d . . . . .
H2A H 0.4445 0.2798 0.7124 0.188 Uiso 1 1 calc GR . . . .
H2B H 0.3828 0.2761 0.6557 0.188 Uiso 1 1 calc GR . . . .
H2C H 0.3584 0.2606 0.7294 0.188 Uiso 1 1 calc GR . . . .
C3 C 0.4220(7) 0.4220(7) 0.6608(8) 0.118(6) Uani 1 2 d S T P . .
H3A H 0.4311 0.4726 0.6784 0.178 Uiso 0.5 1 calc GR . . A -1
H3B H 0.3940 0.4261 0.6199 0.178 Uiso 0.5 1 calc GR . . A -1
H3C H 0.4704 0.3968 0.6529 0.178 Uiso 0.5 1 calc GR . . A -1
S2 S 0.39893(10) 0.60107(10) 0.92519(12) 0.0596(5) Uani 1 2 d S T P B .
C4 C 0.3310(4) 0.6690(4) 0.9659(5) 0.070(3) Uani 1 2 d DS T P . .
C7 C 0.370(2) 0.7118(19) 1.0211(13) 0.116(10) Uani 0.5 1 d D U . B -1
H7A H 0.3893 0.6757 1.0533 0.174 Uiso 0.5 1 calc GR . . B -1
H7B H 0.3343 0.7462 1.0418 0.174 Uiso 0.5 1 calc GR . . B -1
H7C H 0.4128 0.7409 1.0034 0.174 Uiso 0.5 1 calc GR . . B -1
C6 C 0.2874(5) 0.7126(5) 0.9137(7) 0.099(4) Uani 1 2 d DS T P B .
H6A H 0.3232 0.7361 0.8835 0.149 Uiso 0.5 1 calc GR . . C -1
H6B H 0.2566 0.7518 0.9343 0.149 Uiso 0.5 1 calc GR . . C -1
H6C H 0.2546 0.6777 0.8898 0.149 Uiso 0.5 1 calc GR . . C -1
O1 O 0.3967(5) 0.6930(5) 0.7335(5) 0.123(3) Uani 1 1 d . U . . .
C8 C 0.3406(8) 0.6594(8) 0.7099(9) 0.102(3) Uani 1 2 d S TU P D .
C9 C 0.3098(6) 0.6902(6) 0.6480(8) 0.108(5) Uani 1 2 d DS T P . .
N1 N 0.4859(3) 0.7966(3) 0.8327(4) 0.0713(15) Uani 1 1 d . . . . .
C10 C 0.4275(4) 0.8420(4) 0.8159(4) 0.073(2) Uani 1 1 d . . . . .
H10 H 0.3824 0.8187 0.8010 0.087 Uiso 1 1 calc R . . . .
C11 C 0.4294(4) 0.9213(4) 0.8190(5) 0.071(2) Uani 1 1 d . . . . .
H11 H 0.3863 0.9502 0.8075 0.085 Uiso 1 1 calc R . . . .
C12 C 0.4970(5) 0.9574(3) 0.8395(4) 0.0658(15) Uani 1 1 d . . . . .
C13 C 0.5588(4) 0.9104(4) 0.8563(5) 0.075(2) Uani 1 1 d . . . . .
H13 H 0.6053 0.9317 0.8701 0.090 Uiso 1 1 calc R . . . .
C14 C 0.5502(5) 0.8310(4) 0.8520(5) 0.075(2) Uani 1 1 d . . . . .
H14 H 0.5921 0.8002 0.8634 0.090 Uiso 1 1 calc R . . . .
F1 F 0.3475(13) 0.6525(13) 0.6017(15) 0.172(11) Uani 0.45 2 d DS TU P D 1
F2 F 0.3337(17) 0.7579(10) 0.6316(16) 0.173(10) Uani 0.45 1 d D U . D 1
F1B F 0.2566(6) 0.7434(6) 0.6562(13) 0.167(9) Uani 0.55 2 d DS TU P D 2
F2B F 0.3605(13) 0.7195(14) 0.6076(11) 0.188(10) Uani 0.55 1 d D U . D 2
C5 C 0.2679(15) 0.6197(18) 0.9953(14) 0.097(8) Uani 0.5 1 d D U . B -1
H5A H 0.2365 0.5991 0.9603 0.146 Uiso 0.5 1 calc GR . . B -1
H5B H 0.2366 0.6506 1.0242 0.146 Uiso 0.5 1 calc GR . . B -1
H5C H 0.2905 0.5781 1.0200 0.146 Uiso 0.5 1 calc GR . . B -1

loop_
_atom_site_aniso_label
_atom_site_aniso_U_11
_atom_site_aniso_U_22
_atom_site_aniso_U_33
_atom_site_aniso_U_23
_atom_site_aniso_U_13
_atom_site_aniso_U_12
Ag1 0.0385(2) 0.0385(2) 0.0866(6) 0.000 0.000 -0.0036(3)
Ag2 0.0603(3) 0.0393(2) 0.1058(4) 0.0042(3) 0.0101(3) 0.00245(17)
Ag3 0.0527(7) 0.0709(9) 0.0964(9) 0.0313(9) 0.000 0.000
S1 0.0427(6) 0.0427(6) 0.0855(13) -0.0067(7) -0.0067(7) -0.0051(8)
C1 0.070(4) 0.070(4) 0.091(7) -0.014(4) -0.014(4) -0.007(5)
C2 0.167(12) 0.077(7) 0.132(9) -0.039(6) -0.038(9) -0.002(7)
C3 0.136(9) 0.136(9) 0.084(9) -0.011(6) -0.011(6) -0.039(11)
S2 0.0557(7) 0.0557(7) 0.0675(12) 0.0042(7) -0.0042(7) 0.0023(9)
C4 0.070(4) 0.070(4) 0.071(6) 0.000(3) 0.000(3) 0.012(5)
C7 0.129(18) 0.13(2) 0.089(15) -0.053(15) -0.002(14) 0.027(15)
C6 0.095(6) 0.095(6) 0.107(9) 0.003(4) -0.003(4) 0.043(7)
O1 0.118(5) 0.109(5) 0.143(6) 0.025(5) -0.042(5) -0.026(5)
C8 0.092(4) 0.092(4) 0.122(7) 0.029(5) -0.029(5) -0.015(6)
C9 0.108(7) 0.108(7) 0.108(11) 0.010(7) -0.010(7) 0.003(10)
N1 0.066(3) 0.040(2) 0.108(4) 0.015(3) -0.002(4) -0.001(2)
C10 0.057(4) 0.043(3) 0.118(6) 0.012(4) -0.003(4) -0.003(3)
C11 0.054(4) 0.041(3) 0.117(7) 0.007(4) -0.004(4) 0.003(2)
C12 0.066(4) 0.040(3) 0.092(4) 0.004(3) 0.003(4) 0.004(3)
C13 0.060(4) 0.051(4) 0.114(6) 0.000(4) -0.027(4) -0.006(3)
C14 0.064(4) 0.048(4) 0.113(6) 0.012(4) -0.010(4) 0.003(3)
F1 0.188(15) 0.188(15) 0.140(18) 0.002(13) -0.002(13) -0.02(2)
F2 0.23(2) 0.091(11) 0.20(2) 0.066(12) -0.047(16) -0.008(13)
F1B 0.156(10) 0.156(10) 0.190(18) 0.048(9) -0.048(9) 0.060(14)
F2B 0.234(19) 0.186(18) 0.143(13) 0.078(15) 0.003(13) -0.024(16)
C5 0.084(12) 0.117(16) 0.091(15) 0.005(14) 0.026(12) 0.013(11)

loop_
_atom_type_symbol
_atom_type_description
_atom_type_scat_dispersion_real
_atom_type_scat_dispersion_imag
_atom_type_scat_source
C C 0.0181 0.0091 'International Tables Vol C Tables 4.2.6.8 and 6.1.1.4'
H H 0.0000 0.0000 'International Tables Vol C Tables 4.2.6.8 and 6.1.1.4'
Ag Ag 0.1306 4.2820 'International Tables Vol C Tables 4.2.6.8 and 6.1.1.4'
F F 0.0727 0.0534 'International Tables Vol C Tables 4.2.6.8 and 6.1.1.4'
N N 0.0311 0.0180 'International Tables Vol C Tables 4.2.6.8 and 6.1.1.4'
O O 0.0492 0.0322 'International Tables Vol C Tables 4.2.6.8 and 6.1.1.4'
S S 0.3331 0.5567 'International Tables Vol C Tables 4.2.6.8 and 6.1.1.4'

loop_
_exptl_crystal_face_index_h
_exptl_crystal_face_index_k
_exptl_crystal_face_index_l
_exptl_crystal_face_perp_dist
11 0 -3 0.0792
0 11 0 0.0774
0 -11 0 0.0540
0 -1 -13 0.0367
0 1 13 0.0240
-10 -1 -5 0.0864
10 1 7 0.0687
-11 0 3 0.0954

loop_
_geom_angle_atom_site_label_1
_geom_angle_atom_site_label_2
_geom_angle_atom_site_label_3
_geom_angle
_geom_angle_site_symmetry_1
_geom_angle_site_symmetry_3
Ag2 Ag1 Ag2 67.64(2) 8 3_665
Ag2 Ag1 Ag2 102.88(3) 3_665 7_665
Ag2 Ag1 Ag2 147.39(5) 8 7_665
Ag2 Ag1 Ag2 147.39(5) 3_665 .
Ag2 Ag1 Ag2 102.87(3) 8 .
Ag2 Ag1 Ag2 67.64(2) 7_665 .
S1 Ag1 Ag2 122.84(3) . 8
S1 Ag1 Ag2 55.29(2) 3_665 8
S1 Ag1 Ag2 122.84(3) . .
S1 Ag1 Ag2 55.28(2) 3_665 .
S1 Ag1 Ag2 55.29(2) . 3_665
S1 Ag1 Ag2 55.29(2) . 7_665
S1 Ag1 Ag2 122.84(3) 3_665 7_665
S1 Ag1 Ag2 122.84(3) 3_665 3_665
S1 Ag1 S1 174.45(13) 3_665 .
Ag1 Ag2 Ag2 56.180(10) . 7_665
S1 Ag2 Ag1 51.38(5) 3_665 .
S1 Ag2 Ag2 107.50(5) 3_665 7_665
S2 Ag2 Ag1 84.08(5) . .
S2 Ag2 Ag2 48.95(4) . 7_665
S2 Ag2 S1 117.95(8) . 3_665
O1 Ag2 Ag1 94.0(2) . .
O1 Ag2 Ag2 77.08(18) . 7_665
O1 Ag2 S1 109.4(3) . 3_665
O1 Ag2 S2 115.3(2) . .
N1 Ag2 Ag1 158.29(17) . .
N1 Ag2 Ag2 140.52(15) . 7_665
N1 Ag2 S1 110.46(16) . 3_665
N1 Ag2 S2 117.31(18) . .
N1 Ag2 O1 80.6(3) . .
Ag3 Ag3 Ag3 89.998(1) 2_567 4_657
Ag3 Ag3 Ag3 44.999(1) 2_567 3_665
Ag3 Ag3 Ag3 45.0 4_657 3_665
Ag3 Ag3 S2 63.95(4) 4_657 4_657
Ag3 Ag3 S2 128.57(6) 2_567 4_657
Ag3 Ag3 S2 128.58(6) 4_657 .
Ag3 Ag3 S2 63.95(4) 2_567 .
S2 Ag3 Ag3 97.49(5) 4_657 3_665
S2 Ag3 Ag3 97.49(5) . 3_665
S2 Ag3 S2 165.01(10) 4_657 .
Ag1 S1 Ag2 73.33(5) . 3_665
Ag1 S1 Ag2 73.33(5) . 7_665
Ag2 S1 Ag2 131.36(9) 3_665 7_665
C1 S1 Ag1 107.8(4) . .
C1 S1 Ag2 111.65(10) . 7_665
C1 S1 Ag2 111.65(10) . 3_665
C2 C1 S1 108.1(8) 8 .
C2 C1 S1 108.0(8) . .
C2 C1 C2 110.8(14) . 8
C2 C1 C3 109.8(9) 8 .
C2 C1 C3 109.8(9) . .
C3 C1 S1 110.5(9) . .
C1 C2 H2A 109.5 . .
C1 C2 H2B 109.5 . .
C1 C2 H2C 109.5 . .
H2A C2 H2B 109.5 . .
H2A C2 H2C 109.5 . .
H2B C2 H2C 109.5 . .
C1 C3 H3A 109.5 . .
C1 C3 H3B 109.5 . .
C1 C3 H3C 109.5 . .
H3A C3 H3B 109.5 . .
H3A C3 H3C 109.5 . .
H3B C3 H3C 109.5 . .
Ag2 S2 Ag2 82.10(8) 7_665 .
Ag3 S2 Ag2 137.17(11) . .
Ag3 S2 Ag2 99.01(5) . 7_665
Ag3 S2 Ag2 137.16(11) 2_567 7_665
Ag3 S2 Ag2 99.01(5) 2_567 .
Ag3 S2 Ag3 52.09(8) . 2_567
C4 S2 Ag2 113.0(2) . 7_665
C4 S2 Ag2 113.0(2) . .
C4 S2 Ag3 105.9(3) . 2_567
C4 S2 Ag3 105.8(3) . .
C7 C4 S2 110.7(16) . .
C7 C4 C5 108.6(19) . .
C6 C4 S2 109.2(8) . .
C6 C4 C7 120.0(17) . .
C6 C4 C5 101.3(14) . .
C5 C4 S2 105.9(14) . .
C4 C7 H7A 109.5 . .
C4 C7 H7B 109.5 . .
C4 C7 H7C 109.5 . .
H7A C7 H7B 109.5 . .
H7A C7 H7C 109.5 . .
H7B C7 H7C 109.5 . .
C4 C6 H6A 109.5 . .
C4 C6 H6B 109.5 . .
C4 C6 H6C 109.5 . .
H6A C6 H6B 109.5 . .
H6A C6 H6C 109.5 . .
H6B C6 H6C 109.5 . .
C8 O1 Ag2 129.4(8) . .
O1 C8 O1 126.9(15) 7_665 .
O1 C8 C9 116.5(8) 7_665 .
O1 C8 C9 116.5(8) . .
F1 C9 C8 104(2) . .
F2 C9 C8 115.8(16) 7_665 .
F2 C9 C8 115.8(16) . .
F2 C9 F1 96(2) . .
F2 C9 F1 96(2) 7_665 .
F2 C9 F2 121(3) . 7_665
F1B C9 C8 113.9(16) . .
F2B C9 C8 115.5(14) 7_665 .
F2B C9 C8 115.5(14) . .
F2B C9 F1B 106.2(17) 7_665 .
F2B C9 F1B 106.2(17) . .
F2B C9 F2B 98(3) 7_665 .
C10 N1 Ag2 121.0(5) . .
C14 N1 Ag2 122.2(4) . .
C14 N1 C10 116.8(6) . .
N1 C10 H10 117.9 . .
N1 C10 C11 124.2(7) . .
C11 C10 H10 117.9 . .
C10 C11 H11 120.5 . .
C10 C11 C12 119.0(7) . .
C12 C11 H11 120.5 . .
C11 C12 C12 120.6(8) . 3_675
C13 C12 C11 117.2(6) . .
C13 C12 C12 122.2(8) . 3_675
C12 C13 H13 120.5 . .
C14 C13 C12 119.1(7) . .
C14 C13 H13 120.5 . .
N1 C14 C13 123.8(7) . .
N1 C14 H14 118.1 . .
C13 C14 H14 118.1 . .
C4 C5 H5A 109.5 . .
C4 C5 H5B 109.5 . .
C4 C5 H5C 109.5 . .
H5A C5 H5B 109.5 . .
H5A C5 H5C 109.5 . .
H5B C5 H5C 109.5 . .

loop_
_geom_bond_atom_site_label_1
_geom_bond_atom_site_label_2
_geom_bond_distance
_geom_bond_site_symmetry_2
Ag1 Ag2 2.9592(6) 8
Ag1 Ag2 2.9592(6) 3_665
Ag1 Ag2 2.9593(6) .
Ag1 Ag2 2.9592(6) 7_665
Ag1 S1 2.414(2) 3_665
Ag1 S1 2.414(2) .
Ag2 Ag2 3.2940(9) 7_665
Ag2 S1 2.5392(10) 3_665
Ag2 S2 2.5081(19) .
Ag2 O1 2.442(8) .
Ag2 N1 2.354(5) .
Ag3 Ag3 2.048(2) 4_657
Ag3 Ag3 2.897(3) 3_665
Ag3 Ag3 2.048(2) 2_567
Ag3 S2 2.333(2) .
Ag3 S2 2.333(2) 4_657
S1 Ag2 2.5392(10) 3_665
S1 Ag2 2.5392(10) 7_665
S1 C1 1.852(12) .
C1 C2 1.514(12) 8
C1 C2 1.514(12) .
C1 C3 1.52(2) .
C2 H2A 0.9600 .
C2 H2B 0.9600 .
C2 H2C 0.9600 .
C3 H3A 0.9600 .
C3 H3B 0.9600 .
C3 H3C 0.9600 .
S2 Ag2 2.5081(19) 7_665
S2 Ag3 2.333(2) 2_567
S2 C4 1.856(11) .
C4 C7 1.502(13) .
C4 C6 1.501(12) .
C4 C5 1.509(13) .
C7 H7A 0.9600 .
C7 H7B 0.9600 .
C7 H7C 0.9600 .
C6 H6A 0.9600 .
C6 H6B 0.9600 .
C6 H6C 0.9600 .
O1 C8 1.231(9) .
C8 O1 1.231(9) 7_665
C8 C9 1.46(2) .
C9 F1 1.315(15) .
C9 F2 1.288(13) .
C9 F2 1.288(13) 7_665
C9 F1B 1.314(14) .
C9 F2B 1.302(13) .
C9 F2B 1.302(13) 7_665
N1 C10 1.327(9) .
N1 C14 1.324(10) .
C10 H10 0.9300 .
C10 C11 1.377(10) .
C11 H11 0.9300 .
C11 C12 1.393(11) .
C12 C12 1.479(11) 3_675
C12 C13 1.389(11) .
C13 H13 0.9300 .
C13 C14 1.387(10) .
C14 H14 0.9300 .
C5 H5A 0.9600 .
C5 H5B 0.9600 .
C5 H5C 0.9600 .

loop_
_geom_torsion_atom_site_label_1
_geom_torsion_atom_site_label_2
_geom_torsion_atom_site_label_3
_geom_torsion_atom_site_label_4
_geom_torsion
_geom_torsion_site_symmetry_1
_geom_torsion_site_symmetry_2
_geom_torsion_site_symmetry_3
_geom_torsion_site_symmetry_4
Ag1 S1 C1 C2 120.1(9) . . . .
Ag1 S1 C1 C2 -120.1(9) . . . 8
Ag1 S1 C1 C3 0.000(2) . . . .
Ag2 S1 C1 C2 -41.4(10) 7_665 . . 8
Ag2 S1 C1 C2 161.3(8) 3_665 . . 8
Ag2 S1 C1 C2 41.4(10) 3_665 . . .
Ag2 S1 C1 C2 -161.3(8) 7_665 . . .
Ag2 S1 C1 C3 78.65(17) 7_665 . . .
Ag2 S1 C1 C3 -78.65(17) 3_665 . . .
Ag2 S2 C4 C7 -179.7(15) 7_665 . . .
Ag2 S2 C4 C7 -88.6(15) . . . .
Ag2 S2 C4 C6 -45.53(11) 7_665 . . .
Ag2 S2 C4 C6 45.53(11) . . . .
Ag2 S2 C4 C5 62.8(13) 7_665 . . .
Ag2 S2 C4 C5 153.8(13) . . . .
Ag2 O1 C8 O1 5(3) . . . 7_665
Ag2 O1 C8 C9 -176.7(11) . . . .
Ag2 N1 C10 C11 176.0(7) . . . .
Ag2 N1 C14 C13 -176.8(7) . . . .
Ag3 S2 C4 C7 18.7(15) 2_567 . . .
Ag3 S2 C4 C7 73.0(15) . . . .
Ag3 S2 C4 C6 -152.84(6) . . . .
Ag3 S2 C4 C6 152.84(6) 2_567 . . .
Ag3 S2 C4 C5 -44.5(13) . . . .
Ag3 S2 C4 C5 -98.8(13) 2_567 . . .
O1 C8 C9 F1 -90.5(17) 7_665 . . .
O1 C8 C9 F1 90.5(17) . . . .
O1 C8 C9 F2 14(3) 7_665 . . 7_665
O1 C8 C9 F2 165(2) 7_665 . . .
O1 C8 C9 F2 -165(2) . . . 7_665
O1 C8 C9 F2 -14(3) . . . .
O1 C8 C9 F1B -89.5(17) . . . .
O1 C8 C9 F1B 89.5(17) 7_665 . . .
O1 C8 C9 F2B 34(3) . . . .
O1 C8 C9 F2B -34(3) 7_665 . . 7_665
O1 C8 C9 F2B -147(2) 7_665 . . .
O1 C8 C9 F2B 147(2) . . . 7_665
N1 C10 C11 C12 1.6(15) . . . .
C10 N1 C14 C13 1.0(14) . . . .
C10 C11 C12 C12 176.2(7) . . . 3_675
C10 C11 C12 C13 -0.5(13) . . . .
C11 C12 C13 C14 -0.3(14) . . . .
C12 C12 C13 C14 -176.9(7) 3_675 . . .
C12 C13 C14 N1 0.1(15) . . . .
C14 N1 C10 C11 -1.8(14) . . . .

loop_
_exptl_oxdiff_crystal_face_indexfrac_h
_exptl_oxdiff_crystal_face_indexfrac_k
_exptl_oxdiff_crystal_face_indexfrac_l
_exptl_oxdiff_crystal_face_x
_exptl_oxdiff_crystal_face_y
_exptl_oxdiff_crystal_face_z
11.0000 -0.0000 -3.0000 -0.0045 0.0121 1.0046
0.0000 11.0000 0.0000 0.7768 -0.5921 0.0104
-0.0000 -11.0000 -0.0000 -0.7768 0.5921 -0.0104
0.0000 -1.0000 -13.0000 -0.6569 -0.7123 0.2328
-0.0000 1.0000 13.0000 0.6569 0.7123 -0.2328
-10.0000 -1.0000 -5.0000 -0.4151 -0.4125 -0.7753
10.0000 1.0000 7.0000 0.5053 0.5304 0.7393
-11.0000 0.0000 3.0000 0.0045 -0.0121 -1.0046
